data_4323377
loop_
_publ_author_name
'Philip J. Blower'
'John C. Jeffery'
'John R. Miller'
'Spencer N. Salek'
'Dirk Schmaljohann'
'Raymond J. Smith'
'Michael J. Went'

_publ_contact_author
;
    Dr. J.R. Miller
    Dept. of Biological and Chemical Sciences
    Central Campus
    University of Essex
    Wivenhoe Park
    Colchester  CO4 3SQ
    UK
;
_publ_contact_author_email john@essex.ac.uk
_publ_contact_author_phone '01206 87 2117'
_publ_section_title
;
 Template Synthesis and Reactions of Tricarbonylmolybdenum
 Phosphadithiamacrocycle Complexes
;
_journal_name_full 'Inorganic Chemistry'
_journal_page_first 1578
_journal_page_last 1582
_journal_paper_doi 10.1021/ic961143i
_journal_volume 36
_journal_year 1997
_chemical_formula_sum 'C15 H17 Mo O3 P S2'
_chemical_formula_weight 436.32
_chemical_name_systematic
; 
 ? 
;
_space_group_IT_number 14
_symmetry_cell_setting monoclinic
_symmetry_space_group_name_Hall '-P 2yn'
_symmetry_space_group_name_H-M 'P 1 21/n 1'
_atom_sites_solution_hydrogens geom
_atom_sites_solution_primary direct
_atom_sites_solution_secondary difmap
_audit_creation_method SHELXL
_cell_angle_alpha 90.00
_cell_angle_beta 93.01(2)
_cell_angle_gamma 90.00
_cell_formula_units_Z 4
_cell_length_a 9.600(3)
_cell_length_b 15.594(5)
_cell_length_c 11.335(3)
_cell_measurement_temperature 173(2)
_cell_volume 1694.5(9)
_computing_structure_refinement 'SHELXL-93 (Sheldrick, 1993)'
_computing_structure_solution 'SHELXS-86 (Sheldrick, 1990)'
_diffrn_ambient_temperature 173(2)
_diffrn_radiation_monochromator graphite
_diffrn_radiation_source 'fine-focus sealed tube'
_diffrn_radiation_type MoK\a
_diffrn_radiation_wavelength 0.71073
_diffrn_reflns_av_R_equivalents 0.0283
_diffrn_reflns_av_sigmaI/netI 0.0244
_diffrn_reflns_limit_h_max 10
_diffrn_reflns_limit_h_min -11
_diffrn_reflns_limit_k_max 18
_diffrn_reflns_limit_k_min -17
_diffrn_reflns_limit_l_max 13
_diffrn_reflns_limit_l_min -7
_diffrn_reflns_number 7580
_diffrn_reflns_theta_max 25.02
_diffrn_reflns_theta_min 2.22
_exptl_absorpt_coefficient_mu 1.122
_exptl_crystal_density_diffrn 1.710
_exptl_crystal_F_000 880
_exptl_crystal_size_max 0.60
_exptl_crystal_size_mid 0.60
_exptl_crystal_size_min 0.40
_refine_diff_density_max 0.248
_refine_diff_density_min -0.602
_refine_diff_density_rms 0.076
_refine_ls_extinction_method none
_refine_ls_goodness_of_fit_all 1.144
_refine_ls_goodness_of_fit_obs 1.146
_refine_ls_matrix_type full
_refine_ls_number_parameters 210
_refine_ls_number_reflns 2987
_refine_ls_number_restraints 0
_refine_ls_restrained_S_all 1.144
_refine_ls_restrained_S_obs 1.146
_refine_ls_R_factor_all 0.0233
_refine_ls_R_factor_obs 0.0225
_refine_ls_shift/esd_max -0.001
_refine_ls_shift/esd_mean 0.000
_refine_ls_structure_factor_coef Fsqd
_refine_ls_weighting_details 'w=1/[\s^2^(Fo^2^)+(0.0202P)^2^+1.3702P] where P=(Fo^2^+2Fc^2^)/3'
_refine_ls_weighting_scheme calc
_refine_ls_wR_factor_all 0.0558
_refine_ls_wR_factor_obs 0.0552
_reflns_number_observed 2922
_reflns_number_total 2987
_reflns_observed_criterion >2sigma(I)
_cod_data_source_file ic961143i_2.cif
_cod_data_source_block compound3
_cod_depositor_comments
;
The following automatic conversions were performed:

'_refine_ls_weighting_scheme' value 'calc
w=1/[\s^2^(Fo^2^)+(0.0202P)^2^+1.3702P] where P=(Fo^2^+2Fc^2^)/3' was
changed to 'calc'. New tag '_refine_ls_weighting_details' was
created. The value of the new tag was set to
'w=1/[\s^2^(Fo^2^)+(0.0202P)^2^+1.3702P] where P=(Fo^2^+2Fc^2^)/3'.

Automatic conversion script
Id: cif_fix_values 3143 2015-03-26 13:38:13Z robertas 
;
_cod_original_cell_volume 1694.4(9)
_cod_database_code 4323377

loop_
_symmetry_equiv_pos_as_xyz
'x, y, z'
'-x+1/2, y+1/2, -z+1/2'
'-x, -y, -z'
'x-1/2, -y-1/2, z-1/2'

loop_
_atom_site_aniso_label
_atom_site_aniso_U_11
_atom_site_aniso_U_22
_atom_site_aniso_U_33
_atom_site_aniso_U_23
_atom_site_aniso_U_13
_atom_site_aniso_U_12
Mo 0.01666(11) 0.02081(11) 0.01984(11) -0.00024(6) 0.00015(7) -0.00027(6)
P1 0.0180(3) 0.0192(3) 0.0179(2) 0.0009(2) 0.0007(2) -0.0001(2)
C2 0.0248(11) 0.0254(11) 0.0195(10) 0.0022(9) -0.0024(8) -0.0004(9)
C3 0.0278(11) 0.0301(12) 0.0204(10) -0.0015(9) -0.0020(8) -0.0010(9)
S4 0.0266(3) 0.0258(3) 0.0208(3) -0.0017(2) 0.0043(2) 0.0013(2)
C5 0.0398(13) 0.0255(12) 0.0318(12) -0.0066(10) 0.0033(10) 0.0062(10)
C6 0.0350(12) 0.0204(11) 0.0377(13) -0.0032(10) -0.0007(10) 0.0008(10)
S7 0.0228(3) 0.0237(3) 0.0279(3) 0.0048(2) 0.0007(2) 0.0025(2)
C8 0.0261(11) 0.0278(12) 0.0319(12) 0.0109(10) 0.0068(9) -0.0002(9)
C9 0.0199(10) 0.0242(11) 0.0275(11) 0.0034(9) 0.0044(8) -0.0019(8)
C10 0.0258(12) 0.0244(11) 0.0345(12) 0.0022(9) -0.0012(9) -0.0032(9)
O10 0.0204(9) 0.0437(11) 0.0777(14) 0.0051(10) 0.0089(9) 0.0047(8)
C11 0.0249(11) 0.0320(12) 0.0323(13) 0.0000(10) -0.0029(9) 0.0067(9)
O11 0.0535(12) 0.0629(13) 0.0286(9) -0.0140(9) -0.0125(8) 0.0200(10)
C12 0.0215(10) 0.0321(13) 0.0243(10) -0.0028(9) -0.0026(8) 0.0002(9)
O12 0.0453(10) 0.0235(9) 0.0427(10) 0.0017(7) -0.0047(8) -0.0075(7)
C21 0.0235(10) 0.0202(10) 0.0213(10) 0.0042(8) 0.0042(8) 0.0013(8)
C22 0.0282(12) 0.0322(13) 0.0298(12) -0.0042(10) -0.0026(9) 0.0041(9)
C23 0.0447(14) 0.0353(14) 0.0311(12) -0.0105(11) -0.0021(11) 0.0072(11)
C24 0.0429(14) 0.0289(12) 0.0340(12) 0.0007(10) 0.0100(11) 0.0123(11)
C25 0.0256(12) 0.0303(13) 0.0410(13) 0.0032(10) 0.0031(10) 0.0076(9)
C26 0.0252(11) 0.0264(11) 0.0282(11) 0.0022(10) 0.0004(9) 0.0006(9)

loop_
_atom_site_label
_atom_site_type_symbol
_atom_site_fract_x
_atom_site_fract_y
_atom_site_fract_z
_atom_site_U_iso_or_equiv
_atom_site_thermal_displace_type
_atom_site_occupancy
_atom_site_calc_flag
_atom_site_refinement_flags
_atom_site_disorder_group
Mo Mo 0.19865(2) 0.661376(11) 0.857396(15) 0.01913(7) Uani 1 d . .
P1 P 0.45476(5) 0.64378(3) 0.86843(4) 0.01838(12) Uani 1 d . .
C2 C 0.5119(2) 0.63084(14) 1.0252(2) 0.0234(4) Uani 1 d . .
H2A H 0.4887(4) 0.5738(10) 1.0510(5) 0.028 Uiso 1 calc R .
H2B H 0.6119(18) 0.6373(2) 1.0339(2) 0.028 Uiso 1 calc R .
C3 C 0.4431(2) 0.69641(15) 1.1027(2) 0.0262(5) Uani 1 d . .
H3A H 0.4890(9) 0.7527(10) 1.0933(2) 0.031 Uiso 1 calc R .
H3B H 0.4578(4) 0.6790(3) 1.1864(15) 0.031 Uiso 1 calc R .
S4 S 0.25438(6) 0.70828(3) 1.06722(4) 0.02431(12) Uani 1 d . .
C5 C 0.2379(3) 0.82457(15) 1.0570(2) 0.0323(5) Uani 1 d . .
H5A H 0.1406(20) 0.8388(3) 1.0511(2) 0.039 Uiso 1 calc R .
H5B H 0.2767(8) 0.8491(5) 1.1290(15) 0.039 Uiso 1 calc R .
C6 C 0.3078(2) 0.8665(2) 0.9538(2) 0.0311(5) Uani 1 d . .
H6A H 0.4055(20) 0.86554(15) 0.9693(4) 0.037 Uiso 1 calc R .
H6B H 0.2796(6) 0.9245(12) 0.9485(2) 0.037 Uiso 1 calc R .
S7 S 0.26652(5) 0.81391(4) 0.81128(5) 0.02482(12) Uani 1 d . .
C8 C 0.4412(2) 0.80428(15) 0.7550(2) 0.0284(5) Uani 1 d . .
H8A H 0.4329(3) 0.7815(4) 0.6747(15) 0.034 Uiso 1 calc R .
H8B H 0.4825(8) 0.8613(11) 0.7511(2) 0.034 Uiso 1 calc R .
C9 C 0.5388(2) 0.74671(14) 0.8299(2) 0.0237(4) Uani 1 d . .
H9A H 0.5677(6) 0.7762(5) 0.9007(13) 0.028 Uiso 1 calc R .
H9B H 0.6200(15) 0.7349(2) 0.7876(8) 0.028 Uiso 1 calc R .
C10 C 0.0017(2) 0.69518(14) 0.8748(2) 0.0284(5) Uani 1 d . .
O10 O -0.1115(2) 0.71729(13) 0.8882(2) 0.0470(5) Uani 1 d . .
C11 C 0.1629(2) 0.6295(2) 0.6922(2) 0.0299(5) Uani 1 d . .
O11 O 0.1410(2) 0.60819(14) 0.5940(2) 0.0488(5) Uani 1 d . .
C12 C 0.1556(2) 0.54112(15) 0.8957(2) 0.0261(5) Uani 1 d . .
O12 O 0.1291(2) 0.46996(11) 0.9135(2) 0.0374(4) Uani 1 d . .
C21 C 0.5551(2) 0.56300(13) 0.7930(2) 0.0216(4) Uani 1 d . .
C22 C 0.4924(2) 0.5166(2) 0.7006(2) 0.0302(5) Uani 1 d . .
H22 H 0.3953(28) 0.5256(3) 0.6785(7) 0.036 Uiso 1 calc R .
C23 C 0.5690(3) 0.4571(2) 0.6394(2) 0.0372(6) Uani 1 d . .
H23 H 0.5263(14) 0.4265(10) 0.5766(20) 0.045 Uiso 1 calc R .
C24 C 0.7088(3) 0.4431(2) 0.6715(2) 0.0350(5) Uani 1 d . .
H24 H 0.7587(17) 0.4045(13) 0.6313(14) 0.042 Uiso 1 calc R .
C25 C 0.7712(2) 0.4881(2) 0.7647(2) 0.0323(5) Uani 1 d . .
H25 H 0.8595(29) 0.4788(3) 0.7859(7) 0.039 Uiso 1 calc R .
C26 C 0.6955(2) 0.54799(15) 0.8252(2) 0.0267(5) Uani 1 d . .
H26 H 0.7386(13) 0.5785(9) 0.8877(18) 0.032 Uiso 1 calc R .

loop_
_atom_type_symbol
_atom_type_description
_atom_type_scat_dispersion_real
_atom_type_scat_dispersion_imag
_atom_type_scat_source
C C 0.0033 0.0016 'International Tables Vol C Tables 4.2.6.8 and 6.1.1.4'
H H 0.0000 0.0000 'International Tables Vol C Tables 4.2.6.8 and 6.1.1.4'
O O 0.0106 0.0060 'International Tables Vol C Tables 4.2.6.8 and 6.1.1.4'
P P 0.1023 0.0942 'International Tables Vol C Tables 4.2.6.8 and 6.1.1.4'
S S 0.1246 0.1234 'International Tables Vol C Tables 4.2.6.8 and 6.1.1.4'
Mo Mo -1.6832 0.6857 'International Tables Vol C Tables 4.2.6.8 and 6.1.1.4'

loop_
_geom_angle_atom_site_label_1
_geom_angle_atom_site_label_2
_geom_angle_atom_site_label_3
_geom_angle
_geom_angle_site_symmetry_1
_geom_angle_site_symmetry_3
_geom_angle_publ_flag
C11 Mo C12 86.58(10) . . ?
C11 Mo C10 92.44(9) . . ?
C12 Mo C10 91.08(9) . . ?
C11 Mo P1 98.33(7) . . ?
C12 Mo P1 95.90(6) . . ?
C10 Mo P1 167.48(7) . . ?
C11 Mo S4 176.93(7) . . ?
C12 Mo S4 96.02(6) . . ?
C10 Mo S4 89.15(7) . . ?
P1 Mo S4 79.81(2) . . ?
C11 Mo S7 94.35(7) . . ?
C12 Mo S7 177.12(6) . . ?
C10 Mo S7 91.60(7) . . ?
P1 Mo S7 81.28(2) . . ?
S4 Mo S7 82.98(2) . . ?
C21 P1 C2 103.80(10) . . ?
C21 P1 C9 103.85(10) . . ?
C2 P1 C9 102.14(10) . . ?
C21 P1 Mo 126.95(7) . . ?
C2 P1 Mo 107.81(7) . . ?
C9 P1 Mo 109.60(7) . . ?
C3 C2 P1 111.52(15) . . ?
C2 C3 S4 113.13(15) . . ?
C5 S4 C3 101.22(11) . . ?
C5 S4 Mo 102.43(8) . . ?
C3 S4 Mo 109.52(7) . . ?
C6 C5 S4 115.8(2) . . ?
C5 C6 S7 113.6(2) . . ?
C8 S7 C6 100.60(11) . . ?
C8 S7 Mo 104.22(8) . . ?
C6 S7 Mo 106.50(8) . . ?
C9 C8 S7 113.69(15) . . ?
C8 C9 P1 112.21(15) . . ?
O10 C10 Mo 177.3(2) . . ?
O11 C11 Mo 178.3(2) . . ?
O12 C12 Mo 177.3(2) . . ?
C22 C21 C26 119.0(2) . . ?
C22 C21 P1 119.7(2) . . ?
C26 C21 P1 121.2(2) . . ?
C21 C22 C23 120.4(2) . . ?
C24 C23 C22 120.2(2) . . ?
C25 C24 C23 119.7(2) . . ?
C24 C25 C26 120.2(2) . . ?
C25 C26 C21 120.5(2) . . ?

loop_
_geom_bond_atom_site_label_1
_geom_bond_atom_site_label_2
_geom_bond_distance
_geom_bond_site_symmetry_2
_geom_bond_publ_flag
Mo C11 1.951(2) . ?
Mo C12 1.973(2) . ?
Mo C10 1.983(2) . ?
Mo P1 2.4704(10) . ?
Mo S4 2.5186(8) . ?
Mo S7 2.5281(9) . ?
P1 C21 1.826(2) . ?
P1 C2 1.843(2) . ?
P1 C9 1.859(2) . ?
C2 C3 1.521(3) . ?
C3 S4 1.845(2) . ?
S4 C5 1.823(2) . ?
C5 C6 1.525(3) . ?
C6 S7 1.836(2) . ?
S7 C8 1.832(2) . ?
C8 C9 1.524(3) . ?
C10 O10 1.157(3) . ?
C11 O11 1.169(3) . ?
C12 O12 1.159(3) . ?
C21 C22 1.384(3) . ?
C21 C26 1.398(3) . ?
C22 C23 1.392(3) . ?
C23 C24 1.389(4) . ?
C24 C25 1.379(4) . ?
C25 C26 1.386(3) . ?
